data_8102126
loop_
_publ_author_name
'Staples, Richard J.'
'Qi, Yan'

_publ_section_title
;
Crystal structure of 8-methyl-8-azabicyclo(3.2.1)octan-3-one, C~8~H~13~NO
;
_journal_issue 3
_journal_name_full 'Zeitschrift f\"ur Kristallographie - New Crystal Structures'
_journal_page_first 225
_journal_page_last 226
_journal_volume 222
_journal_year 2007
_chemical_compound_source 'Purchased from Aldrich'
_chemical_formula_moiety 'C8 H13 N O'
_chemical_formula_sum 'C8 H13 N O'
_chemical_formula_weight 139.19
_chemical_name_common tropinone
_chemical_name_systematic
;
8-methyl-8-azabicyclo(3.2.1)octan-3-one
;
_space_group_IT_number 15
_symmetry_cell_setting monoclinic
_symmetry_Int_Tables_number 15
_symmetry_space_group_name_Hall '-C 2yc'
_symmetry_space_group_name_H-M 'C 1 2/c 1'
_atom_sites_solution_hydrogens geom
_atom_sites_solution_primary direct
_atom_sites_solution_secondary difmap
_audit_creation_method SHELXL-97
_cell_angle_alpha 90.00
_cell_angle_beta 103.887(4)
_cell_angle_gamma 90.00
_cell_formula_units_Z 8
_cell_length_a 10.380(3)
_cell_length_b 7.1365(19)
_cell_length_c 20.973(6)
_cell_measurement_reflns_used 840
_cell_measurement_temperature 193(2)
_cell_measurement_theta_max 27.83
_cell_measurement_theta_min 3.00
_cell_volume 1508.2(7)
_computing_cell_refinement 'SMART [5](BRUKER, V5.625, 2001)'
_computing_data_collection 'ASTRO (BRUKER, V5.007, 1997)'
_computing_data_reduction 'SAINT [6](BRUKER, V6.22, 2001)'
_computing_molecular_graphics 'SHELXTL [9](BRUKER, 2000, V6.1)'
_computing_publication_material 'XCIF [9](Sheldrick and BRUKER, 1997, V5.1)'
_computing_structure_refinement 'SHELXL-97 [8](Sheldrick, 1997)'
_computing_structure_solution 'SHELXS-97 [7](Sheldrick, 1990)'
_diffrn_ambient_temperature 193(2)
_diffrn_detector_area_resol_mean 836.6
_diffrn_measured_fraction_theta_full 0.998
_diffrn_measured_fraction_theta_max 0.984
_diffrn_measurement_device_type 'Bruker SMART CCD'
_diffrn_measurement_method 'omega, 0.3 deg'
_diffrn_radiation_monochromator graphite
_diffrn_radiation_probe x-ray
_diffrn_radiation_type 'Mo K\a'
_diffrn_radiation_wavelength 0.71073
_diffrn_reflns_av_R_equivalents 0.0402
_diffrn_reflns_av_sigmaI/netI 0.0300
_diffrn_reflns_limit_h_max 13
_diffrn_reflns_limit_h_min -12
_diffrn_reflns_limit_k_max 7
_diffrn_reflns_limit_k_min -9
_diffrn_reflns_limit_l_max 26
_diffrn_reflns_limit_l_min -27
_diffrn_reflns_number 4636
_diffrn_reflns_theta_full 25.00
_diffrn_reflns_theta_max 27.84
_diffrn_reflns_theta_min 2.00
_diffrn_source 'normal-focus sealed tube'
_diffrn_standards_decay_% 0
_diffrn_standards_interval_count 0
_diffrn_standards_number 0
_exptl_absorpt_coefficient_mu 0.081
_exptl_absorpt_correction_T_max 0.9904
_exptl_absorpt_correction_T_min 0.9840
_exptl_absorpt_correction_type none
_exptl_crystal_colour colorless
_exptl_crystal_density_diffrn 1.226
_exptl_crystal_density_method 'not measured'
_exptl_crystal_description chunk
_exptl_crystal_F_000 608
_exptl_crystal_recrystallization_method Sublimation
_exptl_crystal_size_max 0.20
_exptl_crystal_size_mid 0.18
_exptl_crystal_size_min 0.12
_refine_diff_density_max 0.325
_refine_diff_density_min -0.191
_refine_diff_density_rms 0.046
_refine_ls_extinction_method none
_refine_ls_goodness_of_fit_ref 1.244
_refine_ls_hydrogen_treatment constr
_refine_ls_matrix_type full
_refine_ls_number_parameters 92
_refine_ls_number_reflns 1772
_refine_ls_number_restraints 0
_refine_ls_restrained_S_all 1.244
_refine_ls_R_factor_all 0.0656
_refine_ls_R_factor_gt 0.0576
_refine_ls_shift/su_max 0.000
_refine_ls_shift/su_mean 0.000
_refine_ls_structure_factor_coef Fsqd
_refine_ls_weighting_details 'calc w=1/[\s^2^(Fo^2^)+(0.0514P)^2^+1.3633P] where P=(Fo^2^+2Fc^2^)/3'
_refine_ls_weighting_scheme calc
_refine_ls_wR_factor_gt 0.1419
_refine_ls_wR_factor_ref 0.1456
_reflns_number_gt 1552
_reflns_number_total 1772
_reflns_threshold_expression >2sigma(I)
_cod_data_source_file 1267-2009.cff
_cod_data_source_block class1806
_cod_original_sg_symbol_H-M C12/c1
_cod_original_formula_sum 'C8 H13 N1 O1'
_cod_database_code 8102126

loop_
_symmetry_equiv_pos_as_xyz
'x, y, z'
'-x, y, -z+1/2'
'x+1/2, y+1/2, z'
'-x+1/2, y+1/2, -z+1/2'
'-x, -y, -z'
'x, -y, z-1/2'
'-x+1/2, -y+1/2, -z'
'x+1/2, -y+1/2, z-1/2'

loop_
_atom_site_label
_atom_site_type_symbol
_atom_site_fract_x
_atom_site_fract_y
_atom_site_fract_z
_atom_site_U_iso_or_equiv
_atom_site_adp_type
_atom_site_occupancy
_atom_site_symmetry_multiplicity
_atom_site_Wyckoff_symbol
_atom_site_calc_flag
_atom_site_refinement_flags
_atom_site_disorder_assembly
_atom_site_disorder_group
O1 O 0.71411(17) 0.1864(2) 0.23284(6) 0.0493(4) Uani 1 8 f d . . .
N1 N 0.84382(13) 0.06708(19) 0.43094(6) 0.0243(3) Uani 1 8 f d . . .
C1 C 0.75282(17) 0.1325(2) 0.28906(8) 0.0284(4) Uani 1 8 f d . . .
C2 C 0.89841(16) 0.1172(3) 0.32249(8) 0.0298(4) Uani 1 8 f d . . .
H2A H 0.9499 0.2001 0.3000 0.036 Uiso 1 8 f calc R . .
H2B H 0.9284 -0.0131 0.3188 0.036 Uiso 1 8 f calc R . .
C3 C 0.92609(14) 0.1723(2) 0.39574(7) 0.0241(3) Uani 1 8 f d . . .
H3 H 1.0223 0.1562 0.4175 0.029 Uiso 1 8 f calc R . .
C4 C 0.88181(17) 0.3734(2) 0.40397(9) 0.0317(4) Uani 1 8 f d . . .
H4A H 0.8906 0.4527 0.3665 0.038 Uiso 1 8 f calc R . .
H4B H 0.9345 0.4293 0.4452 0.038 Uiso 1 8 f calc R . .
C5 C 0.73414(17) 0.3514(3) 0.40596(9) 0.0347(4) Uani 1 8 f d . . .
H5A H 0.7185 0.4027 0.4473 0.042 Uiso 1 8 f calc R . .
H5B H 0.6752 0.4163 0.3683 0.042 Uiso 1 8 f calc R . .
C6 C 0.71047(15) 0.1393(3) 0.40184(8) 0.0292(4) Uani 1 8 f d . . .
H6 H 0.6474 0.1017 0.4289 0.035 Uiso 1 8 f calc R . .
C7 C 0.65831(16) 0.0751(3) 0.32987(8) 0.0333(4) Uani 1 8 f d . . .
H7A H 0.6480 -0.0629 0.3284 0.040 Uiso 1 8 f calc R . .
H7B H 0.5702 0.1317 0.3114 0.040 Uiso 1 8 f calc R . .
C8 C 0.8612(2) -0.1353(3) 0.43286(9) 0.0386(4) Uani 1 8 f d . . .
H8A H 0.8003 -0.1920 0.4565 0.058 Uiso 1 8 f calc R . .
H8B H 0.9529 -0.1658 0.4554 0.058 Uiso 1 8 f calc R . .
H8C H 0.8421 -0.1844 0.3879 0.058 Uiso 1 8 f calc R . .

loop_
_atom_site_aniso_label
_atom_site_aniso_U_11
_atom_site_aniso_U_22
_atom_site_aniso_U_33
_atom_site_aniso_U_23
_atom_site_aniso_U_13
_atom_site_aniso_U_12
O1 0.0666(10) 0.0505(9) 0.0235(7) 0.0076(6) -0.0038(6) -0.0028(7)
N1 0.0246(6) 0.0286(7) 0.0184(6) 0.0005(5) 0.0030(5) 0.0006(5)
C1 0.0359(9) 0.0263(8) 0.0199(7) -0.0016(6) 0.0007(6) -0.0007(7)
C2 0.0280(8) 0.0395(10) 0.0244(8) -0.0039(7) 0.0109(6) -0.0044(7)
C3 0.0164(6) 0.0316(8) 0.0232(7) -0.0028(6) 0.0024(5) -0.0006(6)
C4 0.0318(9) 0.0300(9) 0.0311(8) -0.0032(7) 0.0033(7) -0.0026(7)
C5 0.0302(9) 0.0411(10) 0.0309(9) -0.0057(8) 0.0034(7) 0.0136(7)
C6 0.0169(7) 0.0455(10) 0.0254(8) -0.0023(7) 0.0057(6) -0.0002(7)
C7 0.0200(7) 0.0474(11) 0.0279(8) -0.0037(8) -0.0034(6) -0.0035(7)
C8 0.0539(12) 0.0304(9) 0.0283(9) 0.0032(7) 0.0033(8) 0.0003(8)

loop_
_atom_type_symbol
_atom_type_description
_atom_type_scat_dispersion_real
_atom_type_scat_dispersion_imag
_atom_type_scat_source
C C 0.0033 0.0016 'International Tables Vol C Tables 4.2.6.8 and 6.1.1.4'
H H 0.0000 0.0000 'International Tables Vol C Tables 4.2.6.8 and 6.1.1.4'
N N 0.0061 0.0033 'International Tables Vol C Tables 4.2.6.8 and 6.1.1.4'
O O 0.0106 0.0060 'International Tables Vol C Tables 4.2.6.8 and 6.1.1.4'

loop_
_geom_angle_atom_site_label_1
_geom_angle_atom_site_label_2
_geom_angle_atom_site_label_3
_geom_angle
_geom_angle_site_symmetry_1
_geom_angle_site_symmetry_3
_geom_angle_publ_flag
C8 N1 C3 116.11(14) . . ?
C8 N1 C6 117.31(15) . . ?
C3 N1 C6 102.51(12) . . ?
O1 C1 C7 121.99(17) . . ?
O1 C1 C2 122.38(17) . . ?
C7 C1 C2 115.63(14) . . ?
C1 C2 C3 111.72(13) . . ?
C1 C2 H2A 109.3 . . ?
C3 C2 H2A 109.3 . . ?
C1 C2 H2B 109.3 . . ?
C3 C2 H2B 109.3 . . ?
H2A C2 H2B 107.9 . . ?
N1 C3 C4 101.37(12) . . ?
N1 C3 C2 112.30(13) . . ?
C4 C3 C2 111.23(14) . . ?
N1 C3 H3 110.5 . . ?
C4 C3 H3 110.5 . . ?
C2 C3 H3 110.5 . . ?
C3 C4 C5 103.51(13) . . ?
C3 C4 H4A 111.1 . . ?
C5 C4 H4A 111.1 . . ?
C3 C4 H4B 111.1 . . ?
C5 C4 H4B 111.1 . . ?
H4A C4 H4B 109.0 . . ?
C6 C5 C4 104.17(13) . . ?
C6 C5 H5A 110.9 . . ?
C4 C5 H5A 110.9 . . ?
C6 C5 H5B 110.9 . . ?
C4 C5 H5B 110.9 . . ?
H5A C5 H5B 108.9 . . ?
N1 C6 C5 101.60(13) . . ?
N1 C6 C7 112.14(13) . . ?
C5 C6 C7 111.20(15) . . ?
N1 C6 H6 110.5 . . ?
C5 C6 H6 110.5 . . ?
C7 C6 H6 110.5 . . ?
C1 C7 C6 110.56(13) . . ?
C1 C7 H7A 109.5 . . ?
C6 C7 H7A 109.5 . . ?
C1 C7 H7B 109.5 . . ?
C6 C7 H7B 109.5 . . ?
H7A C7 H7B 108.1 . . ?
N1 C8 H8A 109.5 . . ?
N1 C8 H8B 109.5 . . ?
H8A C8 H8B 109.5 . . ?
N1 C8 H8C 109.5 . . ?
H8A C8 H8C 109.5 . . ?
H8B C8 H8C 109.5 . . ?

loop_
_geom_bond_atom_site_label_1
_geom_bond_atom_site_label_2
_geom_bond_distance
_geom_bond_site_symmetry_2
_geom_bond_publ_flag
O1 C1 1.213(2) . ?
N1 C8 1.455(2) . ?
N1 C3 1.463(2) . ?
N1 C6 1.466(2) . ?
C1 C7 1.505(2) . ?
C1 C2 1.509(2) . ?
C2 C3 1.544(2) . ?
C2 H2A 0.9900 . ?
C2 H2B 0.9900 . ?
C3 C4 1.529(2) . ?
C3 H3 1.0000 . ?
C4 C5 1.551(2) . ?
C4 H4A 0.9900 . ?
C4 H4B 0.9900 . ?
C5 C6 1.532(3) . ?
C5 H5A 0.9900 . ?
C5 H5B 0.9900 . ?
C6 C7 1.546(2) . ?
C6 H6 1.0000 . ?
C7 H7A 0.9900 . ?
C7 H7B 0.9900 . ?
C8 H8A 0.9800 . ?
C8 H8B 0.9800 . ?
C8 H8C 0.9800 . ?

loop_
_geom_torsion_atom_site_label_1
_geom_torsion_atom_site_label_2
_geom_torsion_atom_site_label_3
_geom_torsion_atom_site_label_4
_geom_torsion
_geom_torsion_site_symmetry_1
_geom_torsion_site_symmetry_2
_geom_torsion_site_symmetry_3
_geom_torsion_site_symmetry_4
_geom_torsion_publ_flag
O1 C1 C2 C3 143.04(18) . . . . ?
C7 C1 C2 C3 -37.4(2) . . . . ?
C8 N1 C3 C4 -179.99(14) . . . . ?
C6 N1 C3 C4 50.80(15) . . . . ?
C8 N1 C3 C2 61.22(19) . . . . ?
C6 N1 C3 C2 -67.99(16) . . . . ?
C1 C2 C3 N1 53.66(19) . . . . ?
C1 C2 C3 C4 -59.16(18) . . . . ?
N1 C3 C4 C5 -31.63(16) . . . . ?
C2 C3 C4 C5 87.93(15) . . . . ?
C3 C4 C5 C6 2.50(17) . . . . ?
C8 N1 C6 C5 -177.48(14) . . . . ?
C3 N1 C6 C5 -49.02(15) . . . . ?
C8 N1 C6 C7 -58.7(2) . . . . ?
C3 N1 C6 C7 69.80(17) . . . . ?
C4 C5 C6 N1 27.46(16) . . . . ?
C4 C5 C6 C7 -92.03(16) . . . . ?
O1 C1 C7 C6 -141.99(18) . . . . ?
C2 C1 C7 C6 38.5(2) . . . . ?
N1 C6 C7 C1 -56.5(2) . . . . ?
C5 C6 C7 C1 56.52(19) . . . . ?

loop_
_cod_related_entry_id
_cod_related_entry_database
_cod_related_entry_code
1 ChemSpider 71370
